data_7226798
loop_
_publ_author_name
'Wu, Xiaowen'
'Hu, Yi'
'Pan, Hui'
'Su, Zhi'

_publ_section_title
;
 Na9Sb(Ge2Q6)2 (Q = S, Se): two new antimony (III) quaternary
 chalcogenides with ethane-like [Ge2Q6]6&#x2212; ligands
;
_journal_name_full 'RSC Adv.'
_journal_paper_doi 10.1039/C6RA22000B
_journal_year 2016
_chemical_formula_sum 'Ge4 Na9 S12 Sb'
_chemical_formula_weight 1003.74
_chemical_name_systematic
; 
 ? 
;
_space_group_IT_number 12
_symmetry_cell_setting monoclinic
_symmetry_space_group_name_Hall '-C 2y'
_symmetry_space_group_name_H-M 'C 1 2/m 1'
_atom_sites_solution_primary direct
_atom_sites_solution_secondary difmap
_audit_creation_method SHELXL-97
_audit_update_record
;
2016-06-06 deposited with the CCDC.
2016-10-13 downloaded from the CCDC.
;
_cell_angle_alpha 90.00
_cell_angle_beta 106.587(3)
_cell_angle_gamma 90.00
_cell_formula_units_Z 1
_cell_length_a 7.5857(7)
_cell_length_b 11.5743(11)
_cell_length_c 6.8175(11)
_cell_measurement_reflns_used 1898
_cell_measurement_temperature 296(2)
_cell_measurement_theta_max 26.68
_cell_measurement_theta_min 3.12
_cell_volume 573.66(12)
_computing_cell_refinement 'Bruker SMART'
_computing_data_collection 'Bruker SMART'
_computing_data_reduction 'Bruker SAINT'
_computing_molecular_graphics 'Bruker SHELXTL'
_computing_publication_material 'Bruker SHELXTL'
_computing_structure_refinement 'Bruker SHELXTL'
_computing_structure_solution 'Bruker SHELXTL'
_diffrn_ambient_temperature 296(2)
_diffrn_measured_fraction_theta_full 0.961
_diffrn_measured_fraction_theta_max 0.961
_diffrn_measurement_device_type 'CCD area detector'
_diffrn_measurement_method 'phi and omega scans'
_diffrn_radiation_monochromator graphite
_diffrn_radiation_source 'fine-focus sealed tube'
_diffrn_radiation_type MoK\a
_diffrn_radiation_wavelength 0.71073
_diffrn_reflns_av_R_equivalents 0.0233
_diffrn_reflns_av_sigmaI/netI 0.0185
_diffrn_reflns_limit_h_max 8
_diffrn_reflns_limit_h_min -7
_diffrn_reflns_limit_k_max 11
_diffrn_reflns_limit_k_min -13
_diffrn_reflns_limit_l_max 8
_diffrn_reflns_limit_l_min -8
_diffrn_reflns_number 3251
_diffrn_reflns_theta_full 24.98
_diffrn_reflns_theta_max 24.98
_diffrn_reflns_theta_min 3.12
_exptl_absorpt_coefficient_mu 7.595
_exptl_absorpt_correction_T_max 0.7454
_exptl_absorpt_correction_T_min 0.5745
_exptl_absorpt_correction_type multi-scan
_exptl_absorpt_process_details SADABS
_exptl_crystal_colour yellow
_exptl_crystal_density_diffrn 2.905
_exptl_crystal_density_method 'not measured'
_exptl_crystal_description block
_exptl_crystal_F_000 470
_exptl_crystal_size_max 0.119
_exptl_crystal_size_mid 0.101
_exptl_crystal_size_min 0.084
_refine_diff_density_max 0.525
_refine_diff_density_min -0.443
_refine_diff_density_rms 0.088
_refine_ls_extinction_method none
_refine_ls_goodness_of_fit_ref 1.081
_refine_ls_matrix_type full
_refine_ls_number_parameters 36
_refine_ls_number_reflns 512
_refine_ls_number_restraints 0
_refine_ls_restrained_S_all 1.081
_refine_ls_R_factor_all 0.0212
_refine_ls_R_factor_gt 0.0184
_refine_ls_shift/su_max 0.000
_refine_ls_shift/su_mean 0.000
_refine_ls_structure_factor_coef Fsqd
_refine_ls_weighting_details 'calc w=1/[\s^2^(Fo^2^)+(0.0216P)^2^+0.8587P] where P=(Fo^2^+2Fc^2^)/3'
_refine_ls_weighting_scheme calc
_refine_ls_wR_factor_gt 0.0421
_refine_ls_wR_factor_ref 0.0429
_reflns_number_gt 474
_reflns_number_total 512
_reflns_threshold_expression >2sigma(I)
_cod_data_source_file c6ra22000b1.cif
_cod_data_source_block 666
_cod_depositor_comments
;
The following automatic conversions were performed:

'_symmetry_cell_setting' value 'Monoclinic' changed to 'monoclinic'
according to
/usr/data/users/saulius/crontab/automatic-downloads/rss-feeds/RSC/lib/dictionaries/cif_core.dic
dictionary named 'cif_core.dic' version 2.4.2 from 2011-04-26.

Automatic conversion script
Id: cif_fix_values 4268 2015-11-12 08:31:59Z antanas 
;
_cod_original_sg_symbol_H-M 'C2/m  '
_cod_database_code 7226798

loop_
_symmetry_equiv_pos_as_xyz
'x, y, z'
'-x, y, -z'
'x+1/2, y+1/2, z'
'-x+1/2, y+1/2, -z'
'-x, -y, -z'
'x, -y, z'
'-x+1/2, -y+1/2, -z'
'x+1/2, -y+1/2, z'

loop_
_atom_site_label
_atom_site_type_symbol
_atom_site_fract_x
_atom_site_fract_y
_atom_site_fract_z
_atom_site_U_iso_or_equiv
_atom_site_adp_type
_atom_site_occupancy
_atom_site_symmetry_multiplicity
_atom_site_calc_flag
_atom_site_refinement_flags
Ge1 Ge 0.16461(6) 0.5000 0.55624(6) 0.01248(16) Uani 1 2 d S
Sb1 Sb 0.0000 0.18408(7) 0.5000 0.0195(2) Uani 0.25 2 d SP
Na1 Na 0.0000 0.18408(7) 0.5000 0.0195(2) Uani 0.75 2 d SP
S1 S 0.25302(11) 0.34189(7) 0.74327(10) 0.0244(2) Uani 1 1 d .
S2 S 0.26546(16) 0.5000 0.28352(15) 0.0254(3) Uani 1 2 d S
Na2 Na 0.5000 0.5000 0.0000 0.0291(6) Uani 1 4 d S
Na3 Na 0.0000 0.34159(17) 0.0000 0.0321(5) Uani 1 2 d S

loop_
_atom_site_aniso_label
_atom_site_aniso_U_11
_atom_site_aniso_U_22
_atom_site_aniso_U_33
_atom_site_aniso_U_23
_atom_site_aniso_U_13
_atom_site_aniso_U_12
Ge1 0.0112(3) 0.0137(3) 0.0127(2) 0.000 0.00370(16) 0.000
Sb1 0.0183(4) 0.0192(4) 0.0215(4) 0.000 0.0067(3) 0.000
Na1 0.0183(4) 0.0192(4) 0.0215(4) 0.000 0.0067(3) 0.000
S1 0.0345(6) 0.0188(5) 0.0193(4) 0.0059(3) 0.0068(3) 0.0041(4)
S2 0.0257(7) 0.0373(8) 0.0171(5) 0.000 0.0125(4) 0.000
Na2 0.0232(14) 0.0309(15) 0.0271(12) 0.000 -0.0025(11) 0.000
Na3 0.0306(12) 0.0340(11) 0.0342(9) 0.000 0.0134(8) 0.000

loop_
_atom_type_symbol
_atom_type_description
_atom_type_scat_dispersion_real
_atom_type_scat_dispersion_imag
_atom_type_scat_source
Na Na 0.0362 0.0249 'International Tables Vol C Tables 4.2.6.8 and 6.1.1.4'
S S 0.1246 0.1234 'International Tables Vol C Tables 4.2.6.8 and 6.1.1.4'
Ge Ge 0.1547 1.8001 'International Tables Vol C Tables 4.2.6.8 and 6.1.1.4'
Sb Sb -0.5866 1.5461 'International Tables Vol C Tables 4.2.6.8 and 6.1.1.4'

loop_
_geom_angle_atom_site_label_1
_geom_angle_atom_site_label_2
_geom_angle_atom_site_label_3
_geom_angle
_geom_angle_site_symmetry_1
_geom_angle_site_symmetry_3
S2 Ge1 S1 111.32(3) . 6_565
S2 Ge1 S1 111.32(3) . .
S1 Ge1 S1 110.91(4) 6_565 .
S2 Ge1 Ge1 108.15(4) . 5_566
S1 Ge1 Ge1 107.47(3) 6_565 5_566
S1 Ge1 Ge1 107.47(3) . 5_566
S2 Ge1 Na2 113.88(4) . 1_556
S1 Ge1 Na2 56.97(2) 6_565 1_556
S1 Ge1 Na2 56.97(2) . 1_556
Ge1 Ge1 Na2 137.98(3) 5_566 1_556
S2 Ge1 Na1 57.13(2) . 3
S1 Ge1 Na1 55.90(3) 6_565 3
S1 Ge1 Na1 117.69(3) . 3
Ge1 Ge1 Na1 134.819(14) 5_566 3
Na2 Ge1 Na1 72.789(10) 1_556 3
S2 Ge1 Na1 57.13(2) . 7_556
S1 Ge1 Na1 117.69(3) 6_565 7_556
S1 Ge1 Na1 55.90(3) . 7_556
Ge1 Ge1 Na1 134.819(14) 5_566 7_556
Na2 Ge1 Na1 72.789(10) 1_556 7_556
Na1 Ge1 Na1 76.99(2) 3 7_556
S1 Sb1 S1 99.27(4) . 2_556
S1 Sb1 S1 100.15(3) . 8_455
S1 Sb1 S1 87.73(3) 2_556 8_455
S1 Sb1 S1 87.73(3) . 7_556
S1 Sb1 S1 100.15(3) 2_556 7_556
S1 Sb1 S1 167.90(5) 8_455 7_556
S1 Sb1 S2 172.90(3) . 3_445
S1 Sb1 S2 87.75(2) 2_556 3_445
S1 Sb1 S2 78.97(3) 8_455 3_445
S1 Sb1 S2 92.07(3) 7_556 3_445
S1 Sb1 S2 87.75(2) . 7_556
S1 Sb1 S2 172.90(3) 2_556 7_556
S1 Sb1 S2 92.07(3) 8_455 7_556
S1 Sb1 S2 78.97(3) 7_556 7_556
S2 Sb1 S2 85.24(4) 3_445 7_556
Ge1 S1 Sb1 98.78(3) . .
Ge1 S1 Na2 81.99(3) . 1_556
Sb1 S1 Na2 177.72(3) . 1_556
Ge1 S1 Sb1 83.90(3) . 7_556
Sb1 S1 Sb1 92.27(3) . 7_556
Na2 S1 Sb1 89.94(3) 1_556 7_556
Ge1 S1 Na1 83.90(3) . 7_556
Sb1 S1 Na1 92.27(3) . 7_556
Na2 S1 Na1 89.94(3) 1_556 7_556
Sb1 S1 Na1 0.00(3) 7_556 7_556
Ge1 S1 Na3 101.59(5) . 1_556
Sb1 S1 Na3 84.21(3) . 1_556
Na2 S1 Na3 93.54(3) 1_556 1_556
Sb1 S1 Na3 173.85(5) 7_556 1_556
Na1 S1 Na3 173.85(5) 7_556 1_556
Ge1 S1 Na3 160.53(4) . 7_556
Sb1 S1 Na3 95.19(4) . 7_556
Na2 S1 Na3 84.57(3) 1_556 7_556
Sb1 S1 Na3 82.05(3) 7_556 7_556
Na1 S1 Na3 82.05(3) 7_556 7_556
Na3 S1 Na3 93.22(3) 1_556 7_556
Ge1 S2 Na1 83.15(3) . 3
Ge1 S2 Sb1 83.15(3) . 3
Na1 S2 Sb1 0.00(2) 3 3
Ge1 S2 Na1 83.15(3) . 7_556
Na1 S2 Na1 94.76(4) 3 7_556
Sb1 S2 Na1 94.76(4) 3 7_556
Ge1 S2 Sb1 83.15(3) . 7_556
Na1 S2 Sb1 94.76(4) 3 7_556
Sb1 S2 Sb1 94.76(4) 3 7_556
Na1 S2 Sb1 0.00(2) 7_556 7_556
Ge1 S2 Na2 164.50(5) . .
Na1 S2 Na2 86.38(3) 3 .
Sb1 S2 Na2 86.38(3) 3 .
Na1 S2 Na2 86.38(3) 7_556 .
Sb1 S2 Na2 86.38(3) 7_556 .
Ge1 S2 Na3 102.33(4) . .
Na1 S2 Na3 169.64(4) 3 .
Sb1 S2 Na3 169.64(4) 3 .
Na1 S2 Na3 94.63(3) 7_556 .
Sb1 S2 Na3 94.63(3) 7_556 .
Na2 S2 Na3 89.85(3) . .
Ge1 S2 Na3 102.33(4) . 5_565
Na1 S2 Na3 94.63(3) 3 5_565
Sb1 S2 Na3 94.63(3) 3 5_565
Na1 S2 Na3 169.64(4) 7_556 5_565
Sb1 S2 Na3 169.64(4) 7_556 5_565
Na2 S2 Na3 89.85(3) . 5_565
Na3 S2 Na3 75.69(6) . 5_565
S1 Na2 S1 180.0 1_554 5_666
S1 Na2 S1 99.67(3) 1_554 2_656
S1 Na2 S1 80.33(3) 5_666 2_656
S1 Na2 S1 80.33(3) 1_554 6_564
S1 Na2 S1 99.67(3) 5_666 6_564
S1 Na2 S1 180.0 2_656 6_564
S1 Na2 S2 89.36(2) 1_554 .
S1 Na2 S2 90.64(2) 5_666 .
S1 Na2 S2 90.64(2) 2_656 .
S1 Na2 S2 89.36(2) 6_564 .
S1 Na2 S2 90.64(2) 1_554 5_665
S1 Na2 S2 89.36(2) 5_666 5_665
S1 Na2 S2 89.36(2) 2_656 5_665
S1 Na2 S2 90.64(2) 6_564 5_665
S2 Na2 S2 180.0 . 5_665
S1 Na2 Ge1 138.965(15) 1_554 5_666
S1 Na2 Ge1 41.035(15) 5_666 5_666
S1 Na2 Ge1 41.035(15) 2_656 5_666
S1 Na2 Ge1 138.965(15) 6_564 5_666
S2 Na2 Ge1 81.62(2) . 5_666
S2 Na2 Ge1 98.38(2) 5_665 5_666
S1 Na2 Ge1 41.035(15) 1_554 1_554
S1 Na2 Ge1 138.965(15) 5_666 1_554
S1 Na2 Ge1 138.965(15) 2_656 1_554
S1 Na2 Ge1 41.035(15) 6_564 1_554
S2 Na2 Ge1 98.38(2) . 1_554
S2 Na2 Ge1 81.62(2) 5_665 1_554
Ge1 Na2 Ge1 180.0 5_666 1_554
S1 Na2 Na3 49.834(16) 1_554 7
S1 Na2 Na3 130.166(16) 5_666 7
S1 Na2 Na3 49.834(16) 2_656 7
S1 Na2 Na3 130.166(16) 6_564 7
S2 Na2 Na3 90.0 . 7
S2 Na2 Na3 90.0 5_665 7
Ge1 Na2 Na3 90.0 5_666 7
Ge1 Na2 Na3 90.0 1_554 7
S1 Na2 Na3 130.166(16) 1_554 3
S1 Na2 Na3 49.834(16) 5_666 3
S1 Na2 Na3 130.166(16) 2_656 3
S1 Na2 Na3 49.834(16) 6_564 3
S2 Na2 Na3 90.0 . 3
S2 Na2 Na3 90.0 5_665 3
Ge1 Na2 Na3 90.0 5_666 3
Ge1 Na2 Na3 90.0 1_554 3
Na3 Na2 Na3 180.0 7 3
S1 Na2 Na1 45.161(18) 1_554 7
S1 Na2 Na1 134.839(18) 5_666 7
S1 Na2 Na1 91.226(19) 2_656 7
S1 Na2 Na1 88.774(19) 6_564 7
S2 Na2 Na1 134.040(16) . 7
S2 Na2 Na1 45.960(16) 5_665 7
Ge1 Na2 Na1 125.573(10) 5_666 7
Ge1 Na2 Na1 54.427(10) 1_554 7
Na3 Na2 Na1 57.993(10) 7 7
Na3 Na2 Na1 122.007(10) 3 7
S1 Na2 Na1 134.839(18) 1_554 3
S1 Na2 Na1 45.161(18) 5_666 3
S1 Na2 Na1 88.774(19) 2_656 3
S1 Na2 Na1 91.226(19) 6_564 3
S2 Na2 Na1 45.960(16) . 3
S2 Na2 Na1 134.040(16) 5_665 3
Ge1 Na2 Na1 54.427(10) 5_666 3
Ge1 Na2 Na1 125.573(10) 1_554 3
Na3 Na2 Na1 122.007(10) 7 3
Na3 Na2 Na1 57.993(10) 3 3
Na1 Na2 Na1 180.000(18) 7 3
S1 Na3 S1 179.87(8) 2_556 1_554
S1 Na3 S2 92.76(4) 2_556 .
S1 Na3 S2 87.16(4) 1_554 .
S1 Na3 S2 87.16(4) 2_556 5_565
S1 Na3 S2 92.76(4) 1_554 5_565
S2 Na3 S2 104.31(6) . 5_565
S1 Na3 S1 86.78(3) 2_556 8_454
S1 Na3 S1 93.32(4) 1_554 8_454
S2 Na3 S1 173.39(6) . 8_454
S2 Na3 S1 82.26(2) 5_565 8_454
S1 Na3 S1 93.32(4) 2_556 7_556
S1 Na3 S1 86.78(3) 1_554 7_556
S2 Na3 S1 82.26(2) . 7_556
S2 Na3 S1 173.39(6) 5_565 7_556
S1 Na3 S1 91.19(6) 8_454 7_556
S1 Na3 Na3 89.93(4) 2_556 5_565
S1 Na3 Na3 89.93(4) 1_554 5_565
S2 Na3 Na3 52.15(3) . 5_565
S2 Na3 Na3 52.15(3) 5_565 5_565
S1 Na3 Na3 134.40(3) 8_454 5_565
S1 Na3 Na3 134.40(3) 7_556 5_565
S1 Na3 Na1 133.55(4) 2_556 1_554
S1 Na3 Na1 46.54(2) 1_554 1_554
S2 Na3 Na1 133.64(2) . 1_554
S2 Na3 Na1 83.61(2) 5_565 1_554
S1 Na3 Na1 46.91(2) 8_454 1_554
S1 Na3 Na1 91.33(4) 7_556 1_554
Na3 Na3 Na1 118.14(3) 5_565 1_554
S1 Na3 Na2 90.07(4) 2_556 3_445
S1 Na3 Na2 90.07(4) 1_554 3_445
S2 Na3 Na2 127.85(3) . 3_445
S2 Na3 Na2 127.85(3) 5_565 3_445
S1 Na3 Na2 45.60(3) 8_454 3_445
S1 Na3 Na2 45.60(3) 7_556 3_445
Na3 Na3 Na2 180.0 5_565 3_445
Na1 Na3 Na2 61.86(3) 1_554 3_445
S1 Na3 Na2 42.24(2) 2_556 1_455
S1 Na3 Na2 137.68(4) 1_554 1_455
S2 Na3 Na2 99.99(4) . 1_455
S2 Na3 Na2 44.97(2) 5_565 1_455
S1 Na3 Na2 84.087(17) 8_454 1_455
S1 Na3 Na2 135.40(2) 7_556 1_455
Na3 Na3 Na2 64.20(2) 5_565 1_455
Na1 Na3 Na2 115.588(4) 1_554 1_455
Na2 Na3 Na2 115.80(2) 3_445 1_455

loop_
_geom_bond_atom_site_label_1
_geom_bond_atom_site_label_2
_geom_bond_distance
_geom_bond_site_symmetry_2
Ge1 S2 2.2033(12) .
Ge1 S1 2.2218(8) 6_565
Ge1 S1 2.2218(8) .
Ge1 Ge1 2.3940(8) 5_566
Ge1 Na2 3.3512(5) 1_556
Ge1 Na1 3.4229(6) 3
Ge1 Na1 3.4229(6) 7_556
Sb1 S1 2.8202(9) .
Sb1 S1 2.8202(9) 2_556
Sb1 S1 2.8504(9) 8_455
Sb1 S1 2.8504(9) 7_556
Sb1 S2 2.8954(9) 3_445
Sb1 S2 2.8954(9) 7_556
S1 Na2 2.8373(8) 1_556
S1 Sb1 2.8504(9) 7_556
S1 Na1 2.8504(9) 7_556
S1 Na3 2.9437(9) 1_556
S1 Na3 3.0349(16) 7_556
S2 Na1 2.8954(9) 3
S2 Sb1 2.8954(9) 3
S2 Na1 2.8954(9) 7_556
S2 Sb1 2.8954(9) 7_556
S2 Na2 2.9774(12) .
S2 Na3 2.9884(15) .
S2 Na3 2.9884(15) 5_565
Na2 S1 2.8373(8) 1_554
Na2 S1 2.8373(8) 5_666
Na2 S1 2.8373(8) 2_656
Na2 S1 2.8373(8) 6_564
Na2 S2 2.9774(12) 5_665
Na2 Ge1 3.3512(5) 5_666
Na2 Ge1 3.3513(5) 1_554
Na2 Na3 3.954(2) 7
Na2 Na3 3.954(2) 3
Na2 Na1 4.0198(6) 7
Na2 Na1 4.0198(6) 3
Na3 S1 2.9437(9) 2_556
Na3 S1 2.9437(9) 1_554
Na3 S2 2.9884(15) 5_565
Na3 S1 3.0349(16) 8_454
Na3 S1 3.0349(16) 7_556
Na3 Na3 3.667(4) 5_565
Na3 Na1 3.8657(11) 1_554
Na3 Na2 3.954(2) 3_445
Na3 Na2 4.2128(9) 1_455
